data_7060513
loop_
_publ_author_name
'Moshkina, Tatyana N.'
'Nosova, Emiliya V.'
'Lipunova, Galina N.'
'Zhilina, Ekaterina F.'
'Slepukhin, Pavel A.'
'Nikonov, Igor L.'
'Charushin, Valery N.'

_publ_section_title
;
 The Rh(iii)-catalysed C--H/N--H annulation of 2-thienyl- and
 2-phenyl-quinazolin-4(3H)-ones with diphenylacetylene
;
_journal_issue 19
_journal_name_full 'New Journal of Chemistry'
_journal_page_first 8456
_journal_page_last 8466
_journal_paper_doi 10.1039/D1NJ00935D
_journal_volume 45
_journal_year 2021
_chemical_formula_moiety 'C26 H16 N2 O S'
_chemical_formula_sum 'C26 H16 N2 O S'
_chemical_formula_weight 404.47
_space_group_IT_number 2
_space_group_name_Hall '-P 1'
_space_group_name_H-M_alt 'P -1'
_symmetry_cell_setting triclinic
_symmetry_space_group_name_H-M 'P -1'
_atom_sites_solution_hydrogens geom
_atom_sites_solution_primary direct
_atom_sites_solution_secondary difmap
_audit_creation_method SHELXL-97
_audit_update_record
;
2021-03-23 deposited with the CCDC.	2021-04-05 downloaded from the CCDC.
;
_cell_angle_alpha 98.812(6)
_cell_angle_beta 91.216(6)
_cell_angle_gamma 97.590(6)
_cell_formula_units_Z 4
_cell_length_a 8.9557(7)
_cell_length_b 9.9486(8)
_cell_length_c 22.5422(17)
_cell_measurement_reflns_used 2090
_cell_measurement_temperature 295(2)
_cell_measurement_theta_max 26.4370
_cell_measurement_theta_min 3.5600
_cell_volume 1965.6(3)
_computing_cell_refinement 'CrysAlisPro 1.171.39.38a (Rigaku OD, 2017)'
_computing_data_collection 'CrysAlisPro 1.171.39.38a (Rigaku OD, 2017)'
_computing_data_reduction 'CrysAlisPro 1.171.39.38a (Rigaku OD, 2017)'
_computing_structure_refinement 'SHELXL-97 (Sheldrick, 1997)'
_computing_structure_solution 'SHELXS-97 (Sheldrick, 1990)'
_diffrn_ambient_temperature 295(2)
_diffrn_measured_fraction_theta_full 0.991
_diffrn_measured_fraction_theta_max 0.834
_diffrn_measurement_device_type 'Xcalibur 3 CCD'
_diffrn_measurement_method 'phi and omega scans'
_diffrn_radiation_monochromator graphite
_diffrn_radiation_source 'fine-focus sealed tube'
_diffrn_radiation_type MoK\a
_diffrn_radiation_wavelength 0.71073
_diffrn_reflns_av_R_equivalents 0.0644
_diffrn_reflns_av_sigmaI/netI 0.1413
_diffrn_reflns_limit_h_max 10
_diffrn_reflns_limit_h_min -11
_diffrn_reflns_limit_k_max 13
_diffrn_reflns_limit_k_min -14
_diffrn_reflns_limit_l_max 32
_diffrn_reflns_limit_l_min -20
_diffrn_reflns_number 17949
_diffrn_reflns_theta_full 26.00
_diffrn_reflns_theta_max 31.01
_diffrn_reflns_theta_min 3.50
_exptl_absorpt_coefficient_mu 0.186
_exptl_absorpt_correction_T_max 1.00000
_exptl_absorpt_correction_T_min 0.84717
_exptl_absorpt_correction_type multi-scan
_exptl_absorpt_process_details
;
CrysAlisPro 1.171.39.38a (Rigaku Oxford Diffraction, 2017)
Empirical absorption correction using spherical harmonics,
 implemented in SCALE3 ABSPACK scaling algorithm.
;
_exptl_crystal_colour orange
_exptl_crystal_density_diffrn 1.367
_exptl_crystal_density_method 'not measured'
_exptl_crystal_description block
_exptl_crystal_F_000 840
_exptl_crystal_size_max 0.47
_exptl_crystal_size_mid 0.31
_exptl_crystal_size_min 0.11
_refine_diff_density_max 0.366
_refine_diff_density_min -0.364
_refine_diff_density_rms 0.063
_refine_ls_extinction_method none
_refine_ls_goodness_of_fit_ref 1.001
_refine_ls_hydrogen_treatment mixed
_refine_ls_matrix_type full
_refine_ls_number_parameters 565
_refine_ls_number_reflns 10435
_refine_ls_number_restraints 0
_refine_ls_restrained_S_all 1.001
_refine_ls_R_factor_all 0.1891
_refine_ls_R_factor_gt 0.0740
_refine_ls_shift/su_max 0.000
_refine_ls_shift/su_mean 0.000
_refine_ls_structure_factor_coef Fsqd
_refine_ls_weighting_details 'calc w=1/[\s^2^(Fo^2^)+(0.0650P)^2^+0.0000P] where P=(Fo^2^+2Fc^2^)/3'
_refine_ls_weighting_scheme calc
_refine_ls_wR_factor_gt 0.1492
_refine_ls_wR_factor_ref 0.2254
_reflns_number_gt 4298
_reflns_number_total 10435
_reflns_threshold_expression >2sigma(I)
_cod_data_source_file d1nj00935d2.cif
_cod_data_source_block exp_663
_cod_depositor_comments
;
The following automatic conversions were performed:

data item '_symmetry_cell_setting' value 'Triclinic' was changed to
'triclinic' in accordance with the
/home/data/users/saulius/crontab/automatic-downloads/rss-feeds/RSC/lib/dictionaries/cif_core.dic
dictionary named 'cif_core.dic' version 2.4.2 last updated on
2011-04-26.

Automatic conversion script
Id: cif_fix_values 7556 2019-12-06 15:28:31Z antanas 

 Adding full bibliography for 7060512--7060514.cif.
;
_cod_original_sg_symbol_H-M P-1
_cod_database_code 7060513

loop_
_symmetry_equiv_pos_as_xyz
'x, y, z'
'-x, -y, -z'

loop_
_atom_site_label
_atom_site_type_symbol
_atom_site_fract_x
_atom_site_fract_y
_atom_site_fract_z
_atom_site_U_iso_or_equiv
_atom_site_adp_type
_atom_site_occupancy
_atom_site_symmetry_multiplicity
_atom_site_calc_flag
_atom_site_refinement_flags
_atom_site_disorder_assembly
_atom_site_disorder_group
S1 S 0.86220(11) 0.79210(11) 0.04787(4) 0.0496(3) Uani 1 1 d . . .
N1 N 0.8609(3) 1.0809(3) 0.11464(13) 0.0434(7) Uani 1 1 d . . .
O1 O 0.8247(3) 1.4112(3) 0.03180(12) 0.0577(7) Uani 1 1 d . . .
C1 C 0.8647(4) 1.2083(4) 0.14908(16) 0.0441(9) Uani 1 1 d . . .
N2 N 0.7898(3) 1.1747(3) 0.02676(12) 0.0385(7) Uani 1 1 d . . .
C2 C 0.8920(4) 1.2230(4) 0.21121(17) 0.0499(10) Uani 1 1 d . . .
H2A H 0.9075 1.1471 0.2289 0.060 Uiso 1 1 calc R . .
C3 C 0.8958(5) 1.3491(5) 0.24608(19) 0.0616(12) Uani 1 1 d . . .
H3A H 0.9134 1.3580 0.2874 0.074 Uiso 1 1 calc R . .
C4 C 0.8736(5) 1.4643(5) 0.22031(19) 0.0643(12) Uani 1 1 d . . .
H4A H 0.8737 1.5488 0.2446 0.077 Uiso 1 1 calc R . .
C5 C 0.8517(5) 1.4529(5) 0.15941(19) 0.0559(11) Uani 1 1 d . . .
C6 C 0.8458(4) 1.3249(4) 0.12332(16) 0.0429(9) Uani 1 1 d . . .
C7 C 0.8209(4) 1.3140(4) 0.05847(16) 0.0424(8) Uani 1 1 d . . .
C9 C 0.7410(4) 1.1474(4) -0.03544(15) 0.0384(8) Uani 1 1 d . . .
C10 C 0.7367(4) 1.0205(4) -0.06771(15) 0.0396(8) Uani 1 1 d . . .
C11 C 0.7806(4) 0.9108(4) -0.03884(16) 0.0403(8) Uani 1 1 d . . .
C12 C 0.7845(4) 0.7704(4) -0.06352(19) 0.0466(9) Uani 1 1 d . . .
C13 C 0.8256(4) 0.6965(4) -0.02219(18) 0.0492(10) Uani 1 1 d . . .
C14 C 0.8204(4) 0.9362(4) 0.02091(15) 0.0392(8) Uani 1 1 d . . .
C15 C 0.8249(4) 1.0675(4) 0.05751(16) 0.0395(8) Uani 1 1 d . . .
C16 C 0.6816(4) 0.9835(4) -0.13161(16) 0.0419(8) Uani 1 1 d . . .
C17 C 0.5294(4) 0.9725(5) -0.14800(19) 0.0589(11) Uani 1 1 d . . .
H17A H 0.4603 0.9927 -0.1189 0.071 Uiso 1 1 calc R . .
C18 C 0.4809(5) 0.9320(5) -0.2069(2) 0.0697(13) Uani 1 1 d . . .
H18A H 0.3789 0.9242 -0.2176 0.084 Uiso 1 1 calc R . .
C19 C 0.5834(6) 0.9029(5) -0.2505(2) 0.0698(13) Uani 1 1 d . . .
H19A H 0.5503 0.8760 -0.2904 0.084 Uiso 1 1 calc R . .
C20 C 0.7325(5) 0.9136(5) -0.23500(19) 0.0642(12) Uani 1 1 d . . .
H20A H 0.8013 0.8936 -0.2643 0.077 Uiso 1 1 calc R . .
C21 C 0.7815(4) 0.9540(4) -0.17594(18) 0.0533(10) Uani 1 1 d . . .
H21A H 0.8838 0.9616 -0.1657 0.064 Uiso 1 1 calc R . .
C22 C 0.6853(4) 1.2590(4) -0.06373(15) 0.0398(8) Uani 1 1 d . . .
C23 C 0.5527(4) 1.3090(4) -0.04733(18) 0.0507(10) Uani 1 1 d . . .
H23A H 0.5014 1.2795 -0.0152 0.061 Uiso 1 1 calc R . .
C24 C 0.4954(5) 1.4025(4) -0.0781(2) 0.0598(11) Uani 1 1 d . . .
H24A H 0.4073 1.4368 -0.0662 0.072 Uiso 1 1 calc R . .
C25 C 0.5686(5) 1.4442(5) -0.1261(2) 0.0642(12) Uani 1 1 d . . .
H25A H 0.5286 1.5050 -0.1474 0.077 Uiso 1 1 calc R . .
C26 C 0.7017(6) 1.3965(5) -0.14300(19) 0.0677(13) Uani 1 1 d . . .
H26A H 0.7520 1.4257 -0.1754 0.081 Uiso 1 1 calc R . .
C27 C 0.7595(5) 1.3054(4) -0.11161(17) 0.0548(11) Uani 1 1 d . . .
H27A H 0.8500 1.2744 -0.1227 0.066 Uiso 1 1 calc R . .
S1A S 0.63925(12) 0.92148(12) 0.58615(4) 0.0580(3) Uani 1 1 d . . .
N1A N 0.8625(3) 1.1191(3) 0.52900(13) 0.0463(8) Uani 1 1 d . . .
O1A O 0.8280(3) 1.1360(3) 0.35149(12) 0.0665(8) Uani 1 1 d . . .
C1A C 0.9608(4) 1.2137(4) 0.50536(17) 0.0456(9) Uani 1 1 d . . .
N2A N 0.7899(3) 1.0068(3) 0.42789(12) 0.0428(7) Uani 1 1 d . . .
C2A C 1.0562(5) 1.3137(5) 0.54423(19) 0.0583(11) Uani 1 1 d . . .
H2AA H 1.0512 1.3166 0.5856 0.070 Uiso 1 1 calc R . .
C3A C 1.1570(5) 1.4074(5) 0.5217(2) 0.0728(13) Uani 1 1 d . . .
H3AA H 1.2220 1.4713 0.5479 0.087 Uiso 1 1 calc R . .
C4A C 1.1629(5) 1.4077(5) 0.4599(2) 0.0734(13) Uani 1 1 d . . .
H4AA H 1.2322 1.4712 0.4452 0.088 Uiso 1 1 calc R . .
C5A C 1.0672(5) 1.3150(5) 0.4212(2) 0.0617(12) Uani 1 1 d . . .
C6A C 0.9647(4) 1.2180(4) 0.44357(17) 0.0478(9) Uani 1 1 d . . .
C7A C 0.8594(4) 1.1222(4) 0.40270(17) 0.0482(9) Uani 1 1 d . . .
C9A C 0.7138(4) 0.8904(4) 0.38931(15) 0.0436(9) Uani 1 1 d . . .
C10A C 0.6064(4) 0.8032(4) 0.41045(16) 0.0461(9) Uani 1 1 d . . .
C11A C 0.5808(4) 0.8226(4) 0.47421(17) 0.0477(9) Uani 1 1 d . . .
C12A C 0.4795(5) 0.7434(5) 0.5074(2) 0.0582(11) Uani 1 1 d . . .
C13A C 0.4986(5) 0.7856(5) 0.5668(2) 0.0637(12) Uani 1 1 d . . .
C14A C 0.6722(4) 0.9230(4) 0.51169(16) 0.0473(9) Uani 1 1 d . . .
C15A C 0.7827(4) 1.0212(4) 0.49110(16) 0.0440(9) Uani 1 1 d . . .
C16A C 0.5170(4) 0.6828(4) 0.37100(16) 0.0485(9) Uani 1 1 d . . .
C17A C 0.3628(5) 0.6799(5) 0.36282(19) 0.0632(12) Uani 1 1 d . . .
H17B H 0.3160 0.7510 0.3827 0.076 Uiso 1 1 calc R . .
C18A C 0.2776(5) 0.5730(5) 0.3256(2) 0.0702(13) Uani 1 1 d . . .
H18B H 0.1742 0.5725 0.3205 0.084 Uiso 1 1 calc R . .
C19A C 0.3453(6) 0.4667(5) 0.2960(2) 0.0739(13) Uani 1 1 d . . .
H19B H 0.2883 0.3947 0.2707 0.089 Uiso 1 1 calc R . .
C20A C 0.4987(6) 0.4686(5) 0.3043(2) 0.0681(12) Uani 1 1 d . . .
H20B H 0.5448 0.3971 0.2844 0.082 Uiso 1 1 calc R . .
C21A C 0.5849(5) 0.5743(5) 0.34161(18) 0.0582(11) Uani 1 1 d . . .
H21B H 0.6879 0.5733 0.3472 0.070 Uiso 1 1 calc R . .
C22A C 0.7746(4) 0.8637(4) 0.32803(16) 0.0466(9) Uani 1 1 d . . .
C23A C 0.6814(5) 0.8382(4) 0.27612(17) 0.0551(10) Uani 1 1 d . . .
H23B H 0.5778 0.8374 0.2789 0.066 Uiso 1 1 calc R . .
C24A C 0.7436(6) 0.8142(5) 0.22045(18) 0.0646(12) Uani 1 1 d . . .
H24B H 0.6813 0.7977 0.1858 0.078 Uiso 1 1 calc R . .
C25A C 0.8957(6) 0.8145(5) 0.2157(2) 0.0674(13) Uani 1 1 d . . .
H25B H 0.9362 0.7999 0.1780 0.081 Uiso 1 1 calc R . .
C26A C 0.9885(5) 0.8362(5) 0.2664(2) 0.0622(12) Uani 1 1 d . . .
H26B H 1.0916 0.8341 0.2633 0.075 Uiso 1 1 calc R . .
C27A C 0.9273(4) 0.8612(4) 0.32222(17) 0.0508(10) Uani 1 1 d . . .
H27B H 0.9904 0.8766 0.3566 0.061 Uiso 1 1 calc R . .
H12 H 0.760(3) 0.730(4) -0.1063(15) 0.042(10) Uiso 1 1 d . . .
H13A H 0.452(4) 0.748(5) 0.6000(19) 0.072(13) Uiso 1 1 d . . .
H5 H 0.825(4) 1.541(4) 0.1414(17) 0.068(12) Uiso 1 1 d . . .
H5A H 1.069(4) 1.311(4) 0.3789(17) 0.055(12) Uiso 1 1 d . . .
H13 H 0.836(4) 0.592(5) -0.0282(17) 0.070(12) Uiso 1 1 d . . .
H12A H 0.402(4) 0.662(5) 0.4835(18) 0.076(14) Uiso 1 1 d . . .

loop_
_atom_site_aniso_label
_atom_site_aniso_U_11
_atom_site_aniso_U_22
_atom_site_aniso_U_33
_atom_site_aniso_U_23
_atom_site_aniso_U_13
_atom_site_aniso_U_12
S1 0.0564(6) 0.0459(6) 0.0502(6) 0.0177(5) 0.0012(4) 0.0087(5)
N1 0.0507(18) 0.043(2) 0.0381(18) 0.0090(14) 0.0028(13) 0.0072(15)
O1 0.082(2) 0.0402(17) 0.0524(18) 0.0166(14) -0.0061(14) 0.0032(14)
C1 0.044(2) 0.049(3) 0.040(2) 0.0089(18) 0.0046(15) 0.0076(18)
N2 0.0436(16) 0.0373(18) 0.0361(17) 0.0108(13) 0.0021(12) 0.0048(14)
C2 0.055(2) 0.056(3) 0.041(2) 0.0137(19) -0.0013(17) 0.008(2)
C3 0.069(3) 0.065(3) 0.048(3) 0.004(2) -0.003(2) 0.009(2)
C4 0.095(3) 0.052(3) 0.044(3) 0.003(2) -0.002(2) 0.009(3)
C5 0.073(3) 0.047(3) 0.046(3) 0.004(2) -0.0048(19) 0.010(2)
C6 0.049(2) 0.043(2) 0.037(2) 0.0083(17) -0.0006(15) 0.0059(18)
C7 0.046(2) 0.035(2) 0.047(2) 0.0091(17) 0.0022(16) 0.0052(17)
C9 0.0390(18) 0.048(2) 0.0312(19) 0.0131(16) 0.0016(14) 0.0076(16)
C10 0.0390(19) 0.043(2) 0.039(2) 0.0116(16) 0.0036(14) 0.0072(16)
C11 0.0397(19) 0.042(2) 0.041(2) 0.0110(16) 0.0065(15) 0.0048(16)
C12 0.053(2) 0.041(2) 0.047(2) 0.0111(19) 0.0057(18) 0.0057(18)
C13 0.050(2) 0.044(3) 0.056(3) 0.014(2) 0.0077(18) 0.0068(19)
C14 0.0359(18) 0.046(2) 0.037(2) 0.0118(17) 0.0004(14) 0.0052(16)
C15 0.0371(18) 0.045(2) 0.040(2) 0.0162(17) 0.0044(14) 0.0052(16)
C16 0.046(2) 0.038(2) 0.041(2) 0.0089(16) -0.0036(15) 0.0037(17)
C17 0.046(2) 0.073(3) 0.057(3) 0.017(2) 0.0015(18) 0.001(2)
C18 0.066(3) 0.076(4) 0.065(3) 0.024(3) -0.018(2) -0.007(2)
C19 0.092(4) 0.065(3) 0.046(3) 0.008(2) -0.013(2) -0.009(3)
C20 0.085(3) 0.060(3) 0.043(3) 0.004(2) 0.006(2) 0.000(3)
C21 0.054(2) 0.058(3) 0.046(2) 0.003(2) 0.0033(18) 0.010(2)
C22 0.048(2) 0.034(2) 0.038(2) 0.0071(15) 0.0028(15) 0.0044(16)
C23 0.050(2) 0.051(3) 0.053(3) 0.0115(19) 0.0024(17) 0.008(2)
C24 0.055(2) 0.051(3) 0.077(3) 0.013(2) -0.009(2) 0.016(2)
C25 0.079(3) 0.051(3) 0.067(3) 0.020(2) -0.018(2) 0.014(2)
C26 0.095(4) 0.061(3) 0.053(3) 0.025(2) 0.009(2) 0.011(3)
C27 0.065(3) 0.056(3) 0.051(3) 0.021(2) 0.0116(19) 0.019(2)
S1A 0.0716(7) 0.0640(8) 0.0363(6) 0.0092(5) 0.0084(5) -0.0005(6)
N1A 0.0532(18) 0.046(2) 0.0376(18) 0.0043(15) 0.0001(13) 0.0002(16)
O1A 0.100(2) 0.053(2) 0.0448(18) 0.0183(14) -0.0042(15) -0.0066(17)
C1A 0.048(2) 0.043(2) 0.046(2) 0.0075(18) -0.0021(16) 0.0066(18)
N2A 0.0534(18) 0.0396(19) 0.0333(17) 0.0059(14) 0.0026(13) -0.0015(14)
C2A 0.065(3) 0.052(3) 0.055(3) 0.010(2) -0.0121(19) -0.003(2)
C3A 0.081(3) 0.049(3) 0.082(4) 0.014(3) -0.020(2) -0.016(2)
C4A 0.075(3) 0.063(3) 0.080(4) 0.029(3) -0.011(2) -0.018(2)
C5A 0.071(3) 0.054(3) 0.059(3) 0.018(2) 0.002(2) -0.006(2)
C6A 0.051(2) 0.045(2) 0.048(2) 0.0119(18) -0.0017(17) 0.0036(19)
C7A 0.063(2) 0.043(2) 0.039(2) 0.0108(18) 0.0011(17) 0.0003(19)
C9A 0.053(2) 0.042(2) 0.034(2) 0.0054(16) 0.0007(15) 0.0019(18)
C10A 0.055(2) 0.046(2) 0.035(2) 0.0078(17) 0.0048(16) -0.0010(18)
C11A 0.054(2) 0.044(2) 0.042(2) 0.0042(18) 0.0082(17) 0.0014(19)
C12A 0.060(3) 0.063(3) 0.049(3) 0.010(2) 0.0135(19) -0.006(2)
C13A 0.070(3) 0.072(3) 0.048(3) 0.016(2) 0.014(2) -0.005(2)
C14A 0.050(2) 0.051(3) 0.040(2) 0.0079(18) 0.0054(16) 0.0052(19)
C15A 0.050(2) 0.046(2) 0.036(2) 0.0048(17) 0.0051(15) 0.0055(18)
C16A 0.056(2) 0.049(3) 0.039(2) 0.0123(18) 0.0063(17) -0.004(2)
C17A 0.061(3) 0.061(3) 0.061(3) 0.004(2) 0.002(2) -0.007(2)
C18A 0.065(3) 0.072(4) 0.065(3) 0.009(3) -0.007(2) -0.020(2)
C19A 0.098(4) 0.054(3) 0.061(3) 0.004(2) -0.006(3) -0.019(3)
C20A 0.094(4) 0.045(3) 0.060(3) -0.002(2) 0.002(2) 0.001(3)
C21A 0.068(3) 0.053(3) 0.051(3) 0.005(2) 0.006(2) 0.004(2)
C22A 0.062(2) 0.040(2) 0.036(2) 0.0059(17) 0.0035(17) 0.0000(18)
C23A 0.069(3) 0.051(3) 0.040(2) 0.0068(19) -0.0043(19) -0.006(2)
C24A 0.094(3) 0.061(3) 0.033(2) 0.004(2) -0.003(2) -0.003(3)
C25A 0.097(4) 0.061(3) 0.044(3) 0.008(2) 0.020(2) 0.006(3)
C26A 0.077(3) 0.055(3) 0.056(3) 0.012(2) 0.021(2) 0.006(2)
C27A 0.058(2) 0.050(3) 0.044(2) 0.0100(19) 0.0063(17) 0.004(2)

loop_
_atom_type_symbol
_atom_type_description
_atom_type_scat_dispersion_real
_atom_type_scat_dispersion_imag
_atom_type_scat_source
C C 0.0033 0.0016 'International Tables Vol C Tables 4.2.6.8 and 6.1.1.4'
H H 0.0000 0.0000 'International Tables Vol C Tables 4.2.6.8 and 6.1.1.4'
N N 0.0061 0.0033 'International Tables Vol C Tables 4.2.6.8 and 6.1.1.4'
O O 0.0106 0.0060 'International Tables Vol C Tables 4.2.6.8 and 6.1.1.4'
S S 0.1246 0.1234 'International Tables Vol C Tables 4.2.6.8 and 6.1.1.4'

loop_
_geom_angle_atom_site_label_1
_geom_angle_atom_site_label_2
_geom_angle_atom_site_label_3
_geom_angle
_geom_angle_site_symmetry_1
_geom_angle_site_symmetry_3
_geom_angle_publ_flag
C13 S1 C14 90.48(19) . . ?
C15 N1 C1 118.4(3) . . ?
N1 C1 C2 119.4(3) . . ?
N1 C1 C6 121.7(3) . . ?
C2 C1 C6 118.9(4) . . ?
C15 N2 C9 121.1(3) . . ?
C15 N2 C7 117.6(3) . . ?
C9 N2 C7 121.0(3) . . ?
C3 C2 C1 120.0(4) . . ?
C3 C2 H2A 120.0 . . ?
C1 C2 H2A 120.0 . . ?
C2 C3 C4 120.8(4) . . ?
C2 C3 H3A 119.6 . . ?
C4 C3 H3A 119.6 . . ?
C5 C4 C3 120.0(4) . . ?
C5 C4 H4A 120.0 . . ?
C3 C4 H4A 120.0 . . ?
C4 C5 C6 119.9(4) . . ?
C4 C5 H5 118(2) . . ?
C6 C5 H5 122(2) . . ?
C5 C6 C1 120.3(4) . . ?
C5 C6 C7 119.3(3) . . ?
C1 C6 C7 120.4(3) . . ?
O1 C7 N2 121.0(3) . . ?
O1 C7 C6 124.5(4) . . ?
N2 C7 C6 114.6(3) . . ?
C10 C9 N2 120.9(3) . . ?
C10 C9 C22 119.7(3) . . ?
N2 C9 C22 119.3(3) . . ?
C9 C10 C11 119.4(3) . . ?
C9 C10 C16 123.8(3) . . ?
C11 C10 C16 116.7(3) . . ?
C14 C11 C12 111.5(3) . . ?
C14 C11 C10 119.3(3) . . ?
C12 C11 C10 129.2(3) . . ?
C13 C12 C11 112.4(4) . . ?
C13 C12 H12 123(2) . . ?
C11 C12 H12 125(2) . . ?
C12 C13 S1 113.0(3) . . ?
C12 C13 H13 128(2) . . ?
S1 C13 H13 119(2) . . ?
C11 C14 C15 123.8(3) . . ?
C11 C14 S1 112.6(3) . . ?
C15 C14 S1 123.6(3) . . ?
N1 C15 N2 125.4(3) . . ?
N1 C15 C14 119.3(3) . . ?
N2 C15 C14 115.2(3) . . ?
C21 C16 C17 118.4(4) . . ?
C21 C16 C10 120.0(3) . . ?
C17 C16 C10 121.5(3) . . ?
C18 C17 C16 120.3(4) . . ?
C18 C17 H17A 119.9 . . ?
C16 C17 H17A 119.9 . . ?
C17 C18 C19 120.1(4) . . ?
C17 C18 H18A 119.9 . . ?
C19 C18 H18A 119.9 . . ?
C20 C19 C18 120.2(4) . . ?
C20 C19 H19A 119.9 . . ?
C18 C19 H19A 119.9 . . ?
C19 C20 C21 119.9(4) . . ?
C19 C20 H20A 120.1 . . ?
C21 C20 H20A 120.1 . . ?
C20 C21 C16 121.1(4) . . ?
C20 C21 H21A 119.4 . . ?
C16 C21 H21A 119.4 . . ?
C23 C22 C27 118.2(3) . . ?
C23 C22 C9 121.8(3) . . ?
C27 C22 C9 119.8(3) . . ?
C22 C23 C24 120.8(4) . . ?
C22 C23 H23A 119.6 . . ?
C24 C23 H23A 119.6 . . ?
C25 C24 C23 119.9(4) . . ?
C25 C24 H24A 120.0 . . ?
C23 C24 H24A 120.0 . . ?
C24 C25 C26 120.3(4) . . ?
C24 C25 H25A 119.9 . . ?
C26 C25 H25A 119.9 . . ?
C27 C26 C25 119.5(4) . . ?
C27 C26 H26A 120.2 . . ?
C25 C26 H26A 120.2 . . ?
C26 C27 C22 121.2(4) . . ?
C26 C27 H27A 119.4 . . ?
C22 C27 H27A 119.4 . . ?
C14A S1A C13A 89.8(2) . . ?
C15A N1A C1A 117.5(3) . . ?
N1A C1A C6A 122.4(4) . . ?
N1A C1A C2A 119.4(4) . . ?
C6A C1A C2A 118.2(4) . . ?
C15A N2A C9A 122.1(3) . . ?
C15A N2A C7A 117.7(3) . . ?
C9A N2A C7A 119.6(3) . . ?
C3A C2A C1A 120.5(4) . . ?
C3A C2A H2AA 119.8 . . ?
C1A C2A H2AA 119.8 . . ?
C2A C3A C4A 120.7(4) . . ?
C2A C3A H3AA 119.7 . . ?
C4A C3A H3AA 119.7 . . ?
C5A C4A C3A 120.0(5) . . ?
C5A C4A H4AA 120.0 . . ?
C3A C4A H4AA 120.0 . . ?
C4A C5A C6A 119.8(4) . . ?
C4A C5A H5A 122(2) . . ?
C6A C5A H5A 118(2) . . ?
C5A C6A C1A 120.7(4) . . ?
C5A C6A C7A 120.0(4) . . ?
C1A C6A C7A 119.3(4) . . ?
O1A C7A N2A 121.0(4) . . ?
O1A C7A C6A 124.7(4) . . ?
N2A C7A C6A 114.4(3) . . ?
C10A C9A N2A 120.6(3) . . ?
C10A C9A C22A 123.7(4) . . ?
N2A C9A C22A 115.3(3) . . ?
C9A C10A C11A 118.8(4) . . ?
C9A C10A C16A 122.8(3) . . ?
C11A C10A C16A 118.3(3) . . ?
C14A C11A C12A 111.1(4) . . ?
C14A C11A C10A 119.0(4) . . ?
C12A C11A C10A 129.6(4) . . ?
C13A C12A C11A 112.2(4) . . ?
C13A C12A H12A 129(2) . . ?
C11A C12A H12A 119(2) . . ?
C12A C13A S1A 113.7(3) . . ?
C12A C13A H13A 131(3) . . ?
S1A C13A H13A 116(3) . . ?
C11A C14A C15A 123.8(4) . . ?
C11A C14A S1A 113.2(3) . . ?
C15A C14A S1A 123.0(3) . . ?
N1A C15A N2A 124.6(4) . . ?
N1A C15A C14A 121.1(3) . . ?
N2A C15A C14A 114.1(3) . . ?
C17A C16A C21A 118.8(4) . . ?
C17A C16A C10A 119.2(3) . . ?
C21A C16A C10A 122.0(4) . . ?
C18A C17A C16A 120.9(4) . . ?
C18A C17A H17B 119.6 . . ?
C16A C17A H17B 119.6 . . ?
C19A C18A C17A 120.2(5) . . ?
C19A C18A H18B 119.9 . . ?
C17A C18A H18B 119.9 . . ?
C18A C19A C20A 119.2(5) . . ?
C18A C19A H19B 120.4 . . ?
C20A C19A H19B 120.4 . . ?
C21A C20A C19A 121.2(4) . . ?
C21A C20A H20B 119.4 . . ?
C19A C20A H20B 119.4 . . ?
C20A C21A C16A 119.7(4) . . ?
C20A C21A H21B 120.1 . . ?
C16A C21A H21B 120.1 . . ?
C27A C22A C23A 118.5(3) . . ?
C27A C22A C9A 119.4(3) . . ?
C23A C22A C9A 122.1(4) . . ?
C24A C23A C22A 119.7(4) . . ?
C24A C23A H23B 120.1 . . ?
C22A C23A H23B 120.1 . . ?
C25A C24A C23A 120.8(4) . . ?
C25A C24A H24B 119.6 . . ?
C23A C24A H24B 119.6 . . ?
C24A C25A C26A 120.3(4) . . ?
C24A C25A H25B 119.9 . . ?
C26A C25A H25B 119.9 . . ?
C25A C26A C27A 119.3(4) . . ?
C25A C26A H26B 120.4 . . ?
C27A C26A H26B 120.4 . . ?
C22A C27A C26A 121.5(4) . . ?
C22A C27A H27B 119.3 . . ?
C26A C27A H27B 119.3 . . ?

loop_
_geom_bond_atom_site_label_1
_geom_bond_atom_site_label_2
_geom_bond_distance
_geom_bond_site_symmetry_2
_geom_bond_publ_flag
S1 C13 1.715(4) . ?
S1 C14 1.722(4) . ?
N1 C15 1.303(4) . ?
N1 C1 1.377(5) . ?
O1 C7 1.211(4) . ?
C1 C2 1.398(5) . ?
C1 C6 1.402(5) . ?
N2 C15 1.422(4) . ?
N2 C9 1.434(4) . ?
N2 C7 1.448(5) . ?
C2 C3 1.370(6) . ?
C2 H2A 0.9300 . ?
C3 C4 1.396(6) . ?
C3 H3A 0.9300 . ?
C4 C5 1.368(5) . ?
C4 H4A 0.9300 . ?
C5 C6 1.396(5) . ?
C5 H5 1.07(4) . ?
C6 C7 1.459(5) . ?
C9 C10 1.352(5) . ?
C9 C22 1.496(5) . ?
C10 C11 1.446(5) . ?
C10 C16 1.487(5) . ?
C11 C14 1.363(5) . ?
C11 C12 1.428(5) . ?
C12 C13 1.346(5) . ?
C12 H12 0.99(3) . ?
C13 H13 1.05(4) . ?
C14 C15 1.429(5) . ?
C16 C21 1.379(5) . ?
C16 C17 1.390(5) . ?
C17 C18 1.371(6) . ?
C17 H17A 0.9300 . ?
C18 C19 1.382(6) . ?
C18 H18A 0.9300 . ?
C19 C20 1.359(6) . ?
C19 H19A 0.9300 . ?
C20 C21 1.375(5) . ?
C20 H20A 0.9300 . ?
C21 H21A 0.9300 . ?
C22 C23 1.383(5) . ?
C22 C27 1.386(5) . ?
C23 C24 1.385(5) . ?
C23 H23A 0.9300 . ?
C24 C25 1.366(6) . ?
C24 H24A 0.9300 . ?
C25 C26 1.380(6) . ?
C25 H25A 0.9300 . ?
C26 C27 1.377(5) . ?
C26 H26A 0.9300 . ?
C27 H27A 0.9300 . ?
S1A C14A 1.712(4) . ?
S1A C13A 1.718(5) . ?
N1A C15A 1.313(5) . ?
N1A C1A 1.379(5) . ?
O1A C7A 1.215(4) . ?
C1A C6A 1.401(5) . ?
C1A C2A 1.401(5) . ?
N2A C15A 1.414(4) . ?
N2A C9A 1.421(5) . ?
N2A C7A 1.433(5) . ?
C2A C3A 1.372(6) . ?
C2A H2AA 0.9300 . ?
C3A C4A 1.396(6) . ?
C3A H3AA 0.9300 . ?
C4A C5A 1.364(6) . ?
C4A H4AA 0.9300 . ?
C5A C6A 1.401(6) . ?
C5A H5A 0.95(4) . ?
C6A C7A 1.450(5) . ?
C9A C10A 1.353(5) . ?
C9A C22A 1.494(5) . ?
C10A C11A 1.448(5) . ?
C10A C16A 1.502(5) . ?
C11A C14A 1.370(5) . ?
C11A C12A 1.423(5) . ?
C12A C13A 1.340(6) . ?
C12A H12A 1.06(4) . ?
C13A H13A 0.97(4) . ?
C14A C15A 1.433(5) . ?
C16A C17A 1.386(5) . ?
C16A C21A 1.395(5) . ?
C17A C18A 1.379(6) . ?
C17A H17B 0.9300 . ?
C18A C19A 1.378(6) . ?
C18A H18B 0.9300 . ?
C19A C20A 1.380(6) . ?
C19A H19B 0.9300 . ?
C20A C21A 1.376(6) . ?
C20A H20B 0.9300 . ?
C21A H21B 0.9300 . ?
C22A C27A 1.379(5) . ?
C22A C23A 1.394(5) . ?
C23A C24A 1.384(5) . ?
C23A H23B 0.9300 . ?
C24A C25A 1.368(6) . ?
C24A H24B 0.9300 . ?
C25A C26A 1.371(6) . ?
C25A H25B 0.9300 . ?
C26A C27A 1.384(5) . ?
C26A H26B 0.9300 . ?
C27A H27B 0.9300 . ?

loop_
_geom_torsion_atom_site_label_1
_geom_torsion_atom_site_label_2
_geom_torsion_atom_site_label_3
_geom_torsion_atom_site_label_4
_geom_torsion
_geom_torsion_site_symmetry_1
_geom_torsion_site_symmetry_2
_geom_torsion_site_symmetry_3
_geom_torsion_site_symmetry_4
_geom_torsion_publ_flag
C15 N1 C1 C2 175.2(3) . . . . ?
C15 N1 C1 C6 -6.5(5) . . . . ?
N1 C1 C2 C3 -179.9(4) . . . . ?
C6 C1 C2 C3 1.7(6) . . . . ?
C1 C2 C3 C4 -0.4(6) . . . . ?
C2 C3 C4 C5 -1.8(7) . . . . ?
C3 C4 C5 C6 2.4(7) . . . . ?
C4 C5 C6 C1 -1.0(6) . . . . ?
C4 C5 C6 C7 179.4(4) . . . . ?
N1 C1 C6 C5 -179.4(3) . . . . ?
C2 C1 C6 C5 -1.1(6) . . . . ?
N1 C1 C6 C7 0.2(5) . . . . ?
C2 C1 C6 C7 178.5(3) . . . . ?
C15 N2 C7 O1 164.2(3) . . . . ?
C9 N2 C7 O1 -9.2(5) . . . . ?
C15 N2 C7 C6 -16.0(4) . . . . ?
C9 N2 C7 C6 170.6(3) . . . . ?
C5 C6 C7 O1 10.4(6) . . . . ?
C1 C6 C7 O1 -169.2(4) . . . . ?
C5 C6 C7 N2 -169.4(3) . . . . ?
C1 C6 C7 N2 11.1(5) . . . . ?
C15 N2 C9 C10 -4.5(5) . . . . ?
C7 N2 C9 C10 168.6(3) . . . . ?
C15 N2 C9 C22 171.7(3) . . . . ?
C7 N2 C9 C22 -15.1(4) . . . . ?
N2 C9 C10 C11 0.6(5) . . . . ?
C22 C9 C10 C11 -175.7(3) . . . . ?
N2 C9 C10 C16 177.5(3) . . . . ?
C22 C9 C10 C16 1.3(5) . . . . ?
C9 C10 C11 C14 2.4(5) . . . . ?
C16 C10 C11 C14 -174.8(3) . . . . ?
C9 C10 C11 C12 179.7(4) . . . . ?
C16 C10 C11 C12 2.6(5) . . . . ?
C14 C11 C12 C13 0.2(5) . . . . ?
C10 C11 C12 C13 -177.3(3) . . . . ?
C11 C12 C13 S1 -0.2(4) . . . . ?
C14 S1 C13 C12 0.1(3) . . . . ?
C12 C11 C14 C15 -179.2(3) . . . . ?
C10 C11 C14 C15 -1.5(5) . . . . ?
C12 C11 C14 S1 -0.1(4) . . . . ?
C10 C11 C14 S1 177.7(3) . . . . ?
C13 S1 C14 C11 0.0(3) . . . . ?
C13 S1 C14 C15 179.1(3) . . . . ?
C1 N1 C15 N2 0.7(5) . . . . ?
C1 N1 C15 C14 179.9(3) . . . . ?
C9 N2 C15 N1 -175.5(3) . . . . ?
C7 N2 C15 N1 11.1(5) . . . . ?
C9 N2 C15 C14 5.2(4) . . . . ?
C7 N2 C15 C14 -168.2(3) . . . . ?
C11 C14 C15 N1 178.4(3) . . . . ?
S1 C14 C15 N1 -0.7(5) . . . . ?
C11 C14 C15 N2 -2.3(5) . . . . ?
S1 C14 C15 N2 178.7(2) . . . . ?
C9 C10 C16 C21 110.8(4) . . . . ?
C11 C10 C16 C21 -72.2(5) . . . . ?
C9 C10 C16 C17 -71.6(5) . . . . ?
C11 C10 C16 C17 105.4(4) . . . . ?
C21 C16 C17 C18 0.6(6) . . . . ?
C10 C16 C17 C18 -177.0(4) . . . . ?
C16 C17 C18 C19 -0.5(7) . . . . ?
C17 C18 C19 C20 0.3(7) . . . . ?
C18 C19 C20 C21 -0.3(7) . . . . ?
C19 C20 C21 C16 0.4(7) . . . . ?
C17 C16 C21 C20 -0.5(6) . . . . ?
C10 C16 C21 C20 177.1(4) . . . . ?
C10 C9 C22 C23 109.0(4) . . . . ?
N2 C9 C22 C23 -67.3(5) . . . . ?
C10 C9 C22 C27 -64.7(5) . . . . ?
N2 C9 C22 C27 119.0(4) . . . . ?
C27 C22 C23 C24 0.3(6) . . . . ?
C9 C22 C23 C24 -173.5(4) . . . . ?
C22 C23 C24 C25 1.3(7) . . . . ?
C23 C24 C25 C26 -1.8(7) . . . . ?
C24 C25 C26 C27 0.7(7) . . . . ?
C25 C26 C27 C22 0.9(7) . . . . ?
C23 C22 C27 C26 -1.4(7) . . . . ?
C9 C22 C27 C26 172.6(4) . . . . ?
C15A N1A C1A C6A 7.7(5) . . . . ?
C15A N1A C1A C2A -175.3(3) . . . . ?
N1A C1A C2A C3A 178.8(4) . . . . ?
C6A C1A C2A C3A -4.0(6) . . . . ?
C1A C2A C3A C4A 2.1(7) . . . . ?
C2A C3A C4A C5A 0.5(7) . . . . ?
C3A C4A C5A C6A -1.1(7) . . . . ?
C4A C5A C6A C1A -0.9(6) . . . . ?
C4A C5A C6A C7A 178.0(4) . . . . ?
N1A C1A C6A C5A -179.5(3) . . . . ?
C2A C1A C6A C5A 3.4(6) . . . . ?
N1A C1A C6A C7A 1.6(5) . . . . ?
C2A C1A C6A C7A -175.5(3) . . . . ?
C15A N2A C7A O1A -155.6(3) . . . . ?
C9A N2A C7A O1A 16.1(5) . . . . ?
C15A N2A C7A C6A 23.3(4) . . . . ?
C9A N2A C7A C6A -165.0(3) . . . . ?
C5A C6A C7A O1A -17.0(6) . . . . ?
C1A C6A C7A O1A 161.9(4) . . . . ?
C5A C6A C7A N2A 164.1(3) . . . . ?
C1A C6A C7A N2A -17.0(5) . . . . ?
C15A N2A C9A C10A 14.1(5) . . . . ?
C7A N2A C9A C10A -157.2(3) . . . . ?
C15A N2A C9A C22A -158.4(3) . . . . ?
C7A N2A C9A C22A 30.3(4) . . . . ?
N2A C9A C10A C11A -6.0(5) . . . . ?
C22A C9A C10A C11A 165.8(3) . . . . ?
N2A C9A C10A C16A 176.8(3) . . . . ?
C22A C9A C10A C16A -11.4(6) . . . . ?
C9A C10A C11A C14A -4.1(6) . . . . ?
C16A C10A C11A C14A 173.2(3) . . . . ?
C9A C10A C11A C12A -177.7(4) . . . . ?
C16A C10A C11A C12A -0.4(6) . . . . ?
C14A C11A C12A C13A -0.2(5) . . . . ?
C10A C11A C12A C13A 173.8(4) . . . . ?
C11A C12A C13A S1A -0.5(5) . . . . ?
C14A S1A C13A C12A 0.8(4) . . . . ?
C12A C11A C14A C15A -178.2(4) . . . . ?
C10A C11A C14A C15A 7.1(6) . . . . ?
C12A C11A C14A S1A 0.8(4) . . . . ?
C10A C11A C14A S1A -173.9(3) . . . . ?
C13A S1A C14A C11A -0.9(3) . . . . ?
C13A S1A C14A C15A 178.1(3) . . . . ?
C1A N1A C15A N2A -0.5(5) . . . . ?
C1A N1A C15A C14A -176.7(3) . . . . ?
C9A N2A C15A N1A 172.8(3) . . . . ?
C7A N2A C15A N1A -15.8(5) . . . . ?
C9A N2A C15A C14A -10.8(5) . . . . ?
C7A N2A C15A C14A 160.7(3) . . . . ?
C11A C14A C15A N1A 176.9(3) . . . . ?
S1A C14A C15A N1A -2.0(5) . . . . ?
C11A C14A C15A N2A 0.3(5) . . . . ?
S1A C14A C15A N2A -178.6(2) . . . . ?
C9A C10A C16A C17A -115.7(4) . . . . ?
C11A C10A C16A C17A 67.1(5) . . . . ?
C9A C10A C16A C21A 63.5(5) . . . . ?
C11A C10A C16A C21A -113.7(4) . . . . ?
C21A C16A C17A C18A -1.0(6) . . . . ?
C10A C16A C17A C18A 178.2(4) . . . . ?
C16A C17A C18A C19A 0.2(7) . . . . ?
C17A C18A C19A C20A 0.3(7) . . . . ?
C18A C19A C20A C21A 0.1(7) . . . . ?
C19A C20A C21A C16A -0.9(7) . . . . ?
C17A C16A C21A C20A 1.4(6) . . . . ?
C10A C16A C21A C20A -177.8(4) . . . . ?
C10A C9A C22A C27A -122.4(4) . . . . ?
N2A C9A C22A C27A 49.8(5) . . . . ?
C10A C9A C22A C23A 56.2(6) . . . . ?
N2A C9A C22A C23A -131.6(4) . . . . ?
C27A C22A C23A C24A -1.4(6) . . . . ?
C9A C22A C23A C24A 179.9(4) . . . . ?
C22A C23A C24A C25A 0.3(7) . . . . ?
C23A C24A C25A C26A 1.2(7) . . . . ?
C24A C25A C26A C27A -1.6(7) . . . . ?
C23A C22A C27A C26A 1.0(6) . . . . ?
C9A C22A C27A C26A 179.7(4) . . . . ?
C25A C26A C27A C22A 0.5(6) . . . . ?
